data_7243375
loop_
_publ_author_name
'Saunders, Lucy K.'
'Pallipurath, Anuradha R.'
'Gutmann, Matthias J.'
'Nowell, Harriott'
'Zhang, Ningjin'
'Allan, David R.'

_publ_section_title
;
 A quantum crystallographic approach to short hydrogen bonds.
;
_journal_issue 35
_journal_name_full CrystEngComm
_journal_page_first 6180
_journal_page_last 6190
_journal_paper_doi 10.1039/d1ce00355k
_journal_volume 23
_journal_year 2021
_chemical_formula_moiety 'C1 H1 O2, C3 H8 N2 O1'
_chemical_formula_sum 'C4 H9 N2 O3'
_chemical_formula_weight 133.128
_chemical_name_systematic 'N,N'-dimethylurea oxalic acid 2:1'
_space_group_crystal_system monoclinic
_space_group_IT_number 14
_space_group_name_Hall '-P 2yn'
_space_group_name_H-M_alt 'P 1 21/n 1'
_symmetry_Int_Tables_number 14
_atom_sites_solution_hydrogens difmap
_atom_sites_solution_primary direct
_audit_creation_date 2020-06-04
_audit_creation_method
;
Olex2 1.3-alpha
(compiled 2020.05.22 svn.r1d9e7f8d for OlexSys, GUI svn.r6115)
;
_audit_update_record
;
2021-03-05 deposited with the CCDC.	2021-07-26 downloaded from the CCDC.
;
_cell_angle_alpha 90
_cell_angle_beta 94.614(1)
_cell_angle_gamma 90
_cell_formula_units_Z 4
_cell_length_a 3.81790(10)
_cell_length_b 13.2171(2)
_cell_length_c 12.4080(1)
_cell_measurement_reflns_used 23721
_cell_measurement_temperature 100(2)
_cell_measurement_theta_max 56.35681599534807
_cell_measurement_theta_min 2.1789248764459797
_cell_volume 624.10(2)
_computing_cell_refinement 'DIALS 2theta refinement, DIALS 1.14.9-g0c59d74b8-release'
_computing_data_collection 'GDA - generic data acquisition software'
_computing_data_reduction
;
DIALS 1.14.9-g0c59d74b8-release (Winter, G. et al., 2018)
;
_computing_molecular_graphics 'Olex2 1.3-alpha (Dolomanov et al., 2009)'
_computing_publication_material 'Olex2 1.3-alpha (Dolomanov et al., 2009)'
_computing_structure_refinement 'olex2.refine 1.3-alpha (Bourhis et al., 2015)'
_computing_structure_solution SHELXS-2014
_diffrn_ambient_temperature 100(2)
_diffrn_detector 'Photon counting pixel array'
_diffrn_detector_type 'Dectris PILATUS 2M'
_diffrn_measured_fraction_theta_full 0.9982
_diffrn_measured_fraction_theta_max 0.9773
_diffrn_measurement_device 'Fixed \c 3-circle diffractometer'
_diffrn_measurement_device_type 'Fluid Film Devices'
_diffrn_measurement_method 'shutterless scans'
_diffrn_measurement_specimen_support 'MiTeGen MicroMount'
_diffrn_radiation_monochromator 'Silicon 111'
_diffrn_radiation_wavelength 0.6889
_diffrn_reflns_av_R_equivalents 0.0485
_diffrn_reflns_av_unetI/netI 0.0403
_diffrn_reflns_Laue_measured_fraction_full 0.9982
_diffrn_reflns_Laue_measured_fraction_max 0.9773
_diffrn_reflns_limit_h_max 9
_diffrn_reflns_limit_h_min -9
_diffrn_reflns_limit_k_max 31
_diffrn_reflns_limit_k_min 0
_diffrn_reflns_limit_l_max 29
_diffrn_reflns_limit_l_min 0
_diffrn_reflns_number 9067
_diffrn_reflns_point_group_measured_fraction_full 0.9982
_diffrn_reflns_point_group_measured_fraction_max 0.9773
_diffrn_reflns_theta_full 24.4148
_diffrn_reflns_theta_max 56.50
_diffrn_reflns_theta_min 2.19
_diffrn_source Synchrotron
_diffrn_source_details 'Allan et al. (2017)'
_diffrn_source_type 'Diamond Light Source Beamline I19-1'
_exptl_absorpt_coefficient_mu 0.073
_exptl_absorpt_correction_T_max 1.132
_exptl_absorpt_correction_T_min 0.884
_exptl_absorpt_correction_type multi-scan
_exptl_absorpt_process_details
;
 R.H. Blessing, Acta Cryst. (1995), A51, 33-38
;
_exptl_crystal_colour colourless
_exptl_crystal_density_diffrn 1.417
_exptl_crystal_density_meas ?
_exptl_crystal_description block
_exptl_crystal_F_000 284
_exptl_crystal_recrystallization_method 'Re-crystallisation from solvent: ethanol'
_exptl_crystal_size_max 0.057
_exptl_crystal_size_mid 0.030
_exptl_crystal_size_min 0.028
_refine_diff_density_max 0.3540
_refine_diff_density_min -0.3670
_refine_diff_density_rms 0.0566
_refine_ls_d_res_high 0.4130
_refine_ls_d_res_low 9.0307
_refine_ls_goodness_of_fit_ref 0.8748
_refine_ls_hydrogen_treatment refall
_refine_ls_matrix_type full
_refine_ls_number_constraints 0
_refine_ls_number_parameters 163
_refine_ls_number_reflns 9065
_refine_ls_number_restraints 0
_refine_ls_restrained_S_all 0.8748
_refine_ls_R_factor_all 0.0447
_refine_ls_R_factor_gt 0.0263
_refine_ls_shift/su_max 0.0007
_refine_ls_shift/su_mean 0.0001
_refine_ls_structure_factor_coef Fsqd
_refine_ls_weighting_details 'w=1/[\s^2^(Fo^2^)+(0.0244P)^2^+0.0085P] where P=(Fo^2^+2Fc^2^)/3'
_refine_ls_weighting_scheme calc
_refine_ls_wR_factor_gt 0.0616
_refine_ls_wR_factor_ref 0.0678
_reflns_Friedel_coverage 0.0
_reflns_limit_h_max 8
_reflns_limit_h_min -9
_reflns_limit_k_max 31
_reflns_limit_k_min 0
_reflns_limit_l_max 29
_reflns_limit_l_min -7
_reflns_number_gt 6439
_reflns_number_total 9065
_reflns_threshold_expression I>=2u(I)
_cod_data_source_file d1ce00355k2.cif
_cod_data_source_block system1_HAR
_cod_depositor_comments
;
The following automatic conversions were performed:

data item '_exptl_crystal_density_meas' value 'not measured' was
changed to '?' -- the value is perceived as not measured.

Automatic conversion script
Id: cif_fix_values 7556 2019-12-06 15:28:31Z antanas 

 Adding full bibliography for 7243373--7243378.cif.
;
_cod_original_cell_volume 624.098(11)
_cod_original_sg_symbol_Hall '-P 2ybc (x-z,y,z)'
_cod_database_code 7243375
_shelx_estimated_absorpt_t_min 0.996
_shelx_estimated_absorpt_t_max 0.998
_exptl_sortav_scale_factor_max 2.381
_exptl_sortav_scale_factor_min 0.119
_olex2_refinement_description
;
Initial refinement with olex2.refine G-N. 

#----------------------------------------------------------------------------#
#                   ATOMIC TYPES, COORDINATES AND THERMAL PARAMETERS         #
#----------------------------------------------------------------------------#

;
_olex2_submission_special_instructions 'No special instructions were received'

loop_
_space_group_symop_id
_space_group_symop_operation_xyz
1 x,y,z
2 -x+1/2,y+1/2,-z+1/2
3 -x,-y,-z
4 x-1/2,-y-1/2,z-1/2

loop_
_atom_site_label
_atom_site_type_symbol
_atom_site_fract_x
_atom_site_fract_y
_atom_site_fract_z
_atom_site_U_iso_or_equiv
_atom_site_adp_type
_atom_site_occupancy
_atom_site_refinement_flags_posn
C1 C 0.90610(5) 0.038567(13) 0.960777(14) 0.01398(2) Uani 1.000000 .
O1 O 0.73447(5) 0.107206(11) 1.008248(12) 0.01687(2) Uani 1.000000 .
O2 O 0.93037(5) 0.030233(13) 0.863233(12) 0.01965(3) Uani 1.000000 .
C2 C 0.47646(5) 0.264022(14) 0.805555(14) 0.01440(3) Uani 1.000000 .
C3 C 0.21194(7) 0.428529(17) 0.83040(2) 0.02089(4) Uani 1.000000 .
C4 C 0.66351(6) 0.207564(19) 0.629312(16) 0.02000(3) Uani 1.000000 .
O3 O 0.46127(5) 0.249132(12) 0.906658(12) 0.01787(3) Uani 1.000000 .
N1 N 0.34704(5) 0.350552(14) 0.762482(14) 0.01724(3) Uani 1.000000 .
N2 N 0.61561(5) 0.194424(14) 0.743207(13) 0.01737(3) Uani 1.000000 .
H1 H 0.606(2) 0.1705(7) 0.9510(7) 0.045(3) Uani 1.000000 .
H3a H 0.077(2) 0.4841(6) 0.7802(6) 0.070(2) Uani 1.000000 .
H3b H 0.4216(18) 0.4652(6) 0.8818(6) 0.058(2) Uani 1.000000 .
H3c H 0.0351(17) 0.3975(5) 0.8856(5) 0.0464(17) Uani 1.000000 .
H4a H 0.8270(19) 0.1456(5) 0.6042(5) 0.0470(18) Uani 1.000000 .
H4b H 0.7998(17) 0.2779(5) 0.6140(5) 0.0448(16) Uani 1.000000 .
H4c H 0.4144(17) 0.2062(6) 0.5798(5) 0.0455(16) Uani 1.000000 .
H2 H 0.7235(18) 0.1338(5) 0.7834(5) 0.0327(15) Uani 1.000000 .
H1a H 0.3755(18) 0.3675(5) 0.6846(5) 0.0394(16) Uani 1.000000 .

loop_
_atom_site_aniso_label
_atom_site_aniso_U_11
_atom_site_aniso_U_22
_atom_site_aniso_U_33
_atom_site_aniso_U_12
_atom_site_aniso_U_13
_atom_site_aniso_U_23
C1 0.02010(6) 0.01234(5) 0.00970(5) 0.00118(4) 0.00237(4) -0.00033(4)
O1 0.02583(6) 0.01404(5) 0.01110(4) 0.00450(4) 0.00373(4) 0.00013(3)
O2 0.03075(8) 0.01886(6) 0.00955(4) 0.00761(5) 0.00289(4) 0.00007(4)
C2 0.01833(6) 0.01404(5) 0.01109(5) 0.00063(4) 0.00278(4) 0.00220(4)
C3 0.02413(8) 0.01747(7) 0.02162(8) 0.00496(6) 0.00519(7) 0.00305(6)
C4 0.02438(8) 0.02442(8) 0.01176(6) 0.00381(7) 0.00483(5) 0.00226(6)
O3 0.02668(7) 0.01635(5) 0.01098(4) 0.00483(4) 0.00405(4) 0.00231(4)
N1 0.02163(6) 0.01612(5) 0.01426(5) 0.00268(5) 0.00334(5) 0.00429(4)
N2 0.02472(7) 0.01651(6) 0.01142(5) 0.00317(5) 0.00476(5) 0.00219(4)
H1 0.045(5) 0.059(7) 0.033(5) -0.017(5) 0.019(4) -0.018(5)
H3a 0.106(7) 0.057(5) 0.048(4) 0.053(5) 0.011(4) 0.015(4)
H3b 0.052(4) 0.046(4) 0.077(5) -0.009(3) 0.003(4) -0.035(4)
H3c 0.056(4) 0.046(4) 0.041(4) 0.003(3) 0.028(3) 0.001(3)
H4a 0.069(5) 0.045(4) 0.029(3) 0.027(4) 0.014(3) -0.006(3)
H4b 0.055(4) 0.044(4) 0.036(4) -0.015(3) 0.009(3) 0.011(3)
H4c 0.041(4) 0.063(5) 0.031(3) -0.001(3) -0.004(3) 0.004(3)
H2 0.052(4) 0.024(3) 0.022(3) 0.017(3) 0.001(3) 0.009(2)
H1a 0.047(4) 0.045(4) 0.027(3) -0.003(3) 0.008(3) 0.014(3)

loop_
_atom_type_symbol
_atom_type_scat_dispersion_real
_atom_type_scat_dispersion_imag
_atom_type_scat_Cromer_Mann_a1
_atom_type_scat_Cromer_Mann_a2
_atom_type_scat_Cromer_Mann_a3
_atom_type_scat_Cromer_Mann_a4
_atom_type_scat_Cromer_Mann_b1
_atom_type_scat_Cromer_Mann_b2
_atom_type_scat_Cromer_Mann_b3
_atom_type_scat_Cromer_Mann_b4
_atom_type_scat_Cromer_Mann_c
_atom_type_scat_source
_atom_type_scat_dispersion_source
H 0.00000 0.00000 0.49300 0.32291 0.14019 0.04081 10.51090 26.12570 3.14236 57.79970 0.0030380000826 'International Tables Volume C Table 6.1.1.4 (pp. 500-502)' custom
C 0.00285 0.00150 2.31000 1.02000 1.58860 0.86500 20.84390 10.20750 0.56870 51.65120 0.215599998832 'International Tables Volume C Table 6.1.1.4 (pp. 500-502)' custom
O 0.01010 0.00566 3.04850 2.28680 1.54630 0.86700 13.27710 5.70110 0.32390 32.90890 0.250800013542 'International Tables Volume C Table 6.1.1.4 (pp. 500-502)' custom
N 0.00565 0.00308 12.21260 3.13220 2.01250 1.16630 0.00570 9.89330 28.99750 0.58260 -11.5290002823 'International Tables Volume C Table 6.1.1.4 (pp. 500-502)' custom

loop_
_geom_angle_atom_site_label_1
_geom_angle_atom_site_label_2
_geom_angle_atom_site_label_3
_geom_angle
_geom_angle_site_symmetry_1
_geom_angle_site_symmetry_3
_geom_angle_publ_flag
O2 C1 O1 126.570(17) . . ?
N1 C2 O3 118.648(17) . . ?
N2 C2 O3 120.908(17) . . ?
N2 C2 N1 120.441(17) . . ?
C3 N1 C2 120.740(17) . . ?
C4 N2 C2 124.599(17) . . ?
O3 H1 O1 168.4(7) . . ?

loop_
_geom_bond_atom_site_label_1
_geom_bond_atom_site_label_2
_geom_bond_distance
_geom_bond_site_symmetry_2
_geom_bond_publ_flag
C1 C1 1.5455(4) 3_757 ?
C1 O1 1.2890(2) . ?
C1 O2 1.2262(2) . ?
C2 O3 1.2757(2) . ?
C2 N1 1.3399(2) . ?
C2 N2 1.3390(3) . ?
C3 N1 1.4520(3) . ?
C4 N2 1.4499(3) . ?

loop_
_geom_hbond_atom_site_label_D
_geom_hbond_atom_site_label_H
_geom_hbond_atom_site_label_A
_geom_hbond_distance_DH
_geom_hbond_distance_HA
_geom_hbond_distance_DA
_geom_hbond_angle_DHA
_geom_hbond_site_symmetry_A
O1 H1 O3 1.177(10) 1.281(11) 2.4463(2) 168.4(7) .
O3 H1 O1 1.281(11) 1.177(10) 2.4463(2) 168.4(7) .
N2 H2 O2 1.013(6) 1.831(6) 2.8432(2) 176.1(6) .
